data_4075761
loop_
_publ_author_name
'Zhu, Hongping'
'Chai, Jianfang'
'He, Cheng'
'Bai, Guangcai'
'Roesky, Herbert W.'
'Jancik, Vojtech'
'Schmidt, Hans-Georg'
'Noltemeyer, Mathias'

_publ_section_title
;
 Stepwise Hydrolysis of Aluminum Chloride Iodide LAlClI (L =
 HC[(CMe)(NAr)]2, Ar = 2,6-iPr2C6H3) in the Presence ofN-Heterocyclic
 Carbene as Hydrogen Halide Acceptor&#x2020;
;
_journal_issue 3
_journal_name_full Organometallics
_journal_page_first 380
_journal_paper_doi 10.1021/om049339a
_journal_volume 24
_journal_year 2005
_chemical_formula_sum 'C29 H41 Al Cl I N2'
_chemical_formula_weight 606.97
_chemical_name_systematic
; 
 ? 
;
_space_group_IT_number 14
_symmetry_cell_setting monoclinic
_symmetry_space_group_name_Hall '-P 2yn'
_symmetry_space_group_name_H-M 'P 1 21/n 1'
_atom_sites_solution_hydrogens geom
_atom_sites_solution_primary direct
_atom_sites_solution_secondary difmap
_audit_creation_method SHELXL-97
_cell_angle_alpha 90.00
_cell_angle_beta 116.473(4)
_cell_angle_gamma 90.00
_cell_formula_units_Z 4
_cell_length_a 12.5936(7)
_cell_length_b 19.4927(9)
_cell_length_c 13.5024(8)
_cell_measurement_temperature 133(2)
_cell_volume 2967.1(3)
_computing_structure_refinement 'SHELXL-97 (Sheldrick, 1997)'
_computing_structure_solution 'SHELXS-97 (Sheldrick, 1990)'
_diffrn_ambient_temperature 133(2)
_diffrn_measured_fraction_theta_full 0.995
_diffrn_measured_fraction_theta_max 0.995
_diffrn_measurement_device_type IPDS2
_diffrn_radiation_monochromator graphite
_diffrn_radiation_source 'fine-focus sealed tube'
_diffrn_radiation_type MoK\a
_diffrn_radiation_wavelength 0.71073
_diffrn_reflns_av_R_equivalents 0.0343
_diffrn_reflns_av_sigmaI/netI 0.0187
_diffrn_reflns_limit_h_max 14
_diffrn_reflns_limit_h_min -14
_diffrn_reflns_limit_k_max 22
_diffrn_reflns_limit_k_min -22
_diffrn_reflns_limit_l_max 15
_diffrn_reflns_limit_l_min -15
_diffrn_reflns_number 28829
_diffrn_reflns_theta_full 24.68
_diffrn_reflns_theta_max 24.68
_diffrn_reflns_theta_min 1.84
_exptl_absorpt_coefficient_mu 1.218
_exptl_absorpt_correction_T_max 0.7927
_exptl_absorpt_correction_T_min 0.7114
_exptl_crystal_density_diffrn 1.359
_exptl_crystal_density_method 'not measured'
_exptl_crystal_F_000 1248
_exptl_crystal_size_max 0.30
_exptl_crystal_size_mid 0.30
_exptl_crystal_size_min 0.20
_refine_diff_density_max 0.853
_refine_diff_density_min -0.935
_refine_diff_density_rms 0.091
_refine_ls_extinction_method none
_refine_ls_goodness_of_fit_ref 1.092
_refine_ls_hydrogen_treatment mixed
_refine_ls_matrix_type full
_refine_ls_number_parameters 317
_refine_ls_number_reflns 5005
_refine_ls_number_restraints 0
_refine_ls_restrained_S_all 1.092
_refine_ls_R_factor_all 0.0368
_refine_ls_R_factor_gt 0.0322
_refine_ls_shift/su_max 0.000
_refine_ls_shift/su_mean 0.000
_refine_ls_structure_factor_coef Fsqd
_refine_ls_weighting_details 'calc w=1/[\s^2^(Fo^2^)+(0.0500P)^2^+6.3000P] where P=(Fo^2^+2Fc^2^)/3'
_refine_ls_weighting_scheme calc
_refine_ls_wR_factor_gt 0.0939
_refine_ls_wR_factor_ref 0.0959
_reflns_number_gt 4495
_reflns_number_total 5005
_reflns_threshold_expression >2sigma(I)
_cod_data_source_file om049339asi20040827_041450.cif
_cod_data_source_block compound_2
_cod_original_sg_symbol_H-M P2(1)/n
_cod_database_code 4075761

loop_
_symmetry_equiv_pos_as_xyz
'x, y, z'
'-x+1/2, y+1/2, -z+1/2'
'-x, -y, -z'
'x-1/2, -y-1/2, z-1/2'

loop_
_atom_site_label
_atom_site_type_symbol
_atom_site_fract_x
_atom_site_fract_y
_atom_site_fract_z
_atom_site_U_iso_or_equiv
_atom_site_adp_type
_atom_site_occupancy
_atom_site_symmetry_multiplicity
_atom_site_calc_flag
_atom_site_refinement_flags
Al1 Al 0.36801(8) 0.07945(5) 0.21559(8) 0.0122(2) Uani 1 1 d .
I1 I 0.24784(2) 0.131233(13) 0.031877(19) 0.02779(10) Uani 1 1 d .
Cl1 Cl 0.33967(7) -0.02938(4) 0.21480(7) 0.02091(19) Uani 1 1 d .
N1 N 0.5322(2) 0.09525(13) 0.2754(2) 0.0120(5) Uani 1 1 d .
N2 N 0.3361(2) 0.12001(13) 0.3246(2) 0.0129(5) Uani 1 1 d .
C1 C 0.5925(3) 0.09500(16) 0.3858(3) 0.0154(6) Uani 1 1 d .
C2 C 0.5374(3) 0.09593(17) 0.4563(3) 0.0169(7) Uani 1 1 d .
H2A H 0.5859 0.0837 0.5312 0.020 Uiso 1 1 calc R
C3 C 0.4199(3) 0.11263(16) 0.4293(3) 0.0165(7) Uani 1 1 d .
C4 C 0.7260(3) 0.0948(2) 0.4407(3) 0.0225(7) Uani 1 1 d .
H4A H 0.7547 0.1255 0.4005 0.034 Uiso 1 1 calc R
H4B H 0.7546 0.0481 0.4398 0.034 Uiso 1 1 calc R
H4C H 0.7555 0.1105 0.5173 0.034 Uiso 1 1 calc R
C5 C 0.3883(3) 0.1247(2) 0.5235(3) 0.0253(8) Uani 1 1 d .
H5A H 0.3145 0.1005 0.5085 0.038 Uiso 1 1 calc R
H5B H 0.3777 0.1739 0.5306 0.038 Uiso 1 1 calc R
H5C H 0.4523 0.1074 0.5924 0.038 Uiso 1 1 calc R
C11 C 0.5971(3) 0.09705(16) 0.2088(2) 0.0130(6) Uani 1 1 d .
C12 C 0.6489(3) 0.03647(16) 0.1934(3) 0.0141(6) Uani 1 1 d .
C13 C 0.7111(3) 0.04052(18) 0.1296(3) 0.0182(7) Uani 1 1 d .
H13A H 0.7469 0.0004 0.1181 0.022 Uiso 1 1 calc R
C14 C 0.7212(3) 0.10161(19) 0.0831(3) 0.0210(7) Uani 1 1 d .
H14A H 0.7646 0.1033 0.0410 0.025 Uiso 1 1 calc R
C15 C 0.6686(3) 0.16022(18) 0.0975(3) 0.0204(7) Uani 1 1 d .
H15A H 0.6757 0.2019 0.0644 0.025 Uiso 1 1 calc R
C16 C 0.6048(3) 0.15964(16) 0.1598(3) 0.0155(6) Uani 1 1 d .
C121 C 0.6386(3) -0.03312(16) 0.2390(3) 0.0171(7) Uani 1 1 d .
H12A H 0.6000 -0.0265 0.2890 0.020 Uiso 1 1 calc R
C122 C 0.5597(3) -0.08047(19) 0.1439(3) 0.0275(8) Uani 1 1 d .
H12B H 0.4842 -0.0574 0.0986 0.041 Uiso 1 1 calc R
H12C H 0.5445 -0.1230 0.1743 0.041 Uiso 1 1 calc R
H12D H 0.5998 -0.0913 0.0981 0.041 Uiso 1 1 calc R
C123 C 0.7597(3) -0.06665(19) 0.3058(3) 0.0277(8) Uani 1 1 d .
H12E H 0.8097 -0.0361 0.3663 0.042 Uiso 1 1 calc R
H12F H 0.7976 -0.0751 0.2575 0.042 Uiso 1 1 calc R
H12G H 0.7492 -0.1102 0.3366 0.042 Uiso 1 1 calc R
C161 C 0.5511(3) 0.22571(16) 0.1771(3) 0.0202(7) Uani 1 1 d .
H16A H 0.4818 0.2129 0.1907 0.024 Uiso 1 1 calc R
C162 C 0.6392(4) 0.2636(2) 0.2790(4) 0.0366(10) Uani 1 1 d .
H16B H 0.6594 0.2350 0.3447 0.055 Uiso 1 1 calc R
H16C H 0.6039 0.3067 0.2871 0.055 Uiso 1 1 calc R
H16D H 0.7113 0.2735 0.2709 0.055 Uiso 1 1 calc R
C163 C 0.5048(4) 0.2728(2) 0.0753(3) 0.0310(9) Uani 1 1 d .
H16E H 0.4496 0.2472 0.0102 0.047 Uiso 1 1 calc R
H16F H 0.5716 0.2891 0.0630 0.047 Uiso 1 1 calc R
H16G H 0.4637 0.3121 0.0876 0.047 Uiso 1 1 calc R
C21 C 0.2286(3) 0.15791(17) 0.3047(3) 0.0156(6) Uani 1 1 d .
C22 C 0.2339(3) 0.22999(17) 0.3065(3) 0.0185(7) Uani 1 1 d .
C23 C 0.1315(3) 0.26645(19) 0.2893(3) 0.0258(8) Uani 1 1 d .
H23A H 0.1336 0.3152 0.2916 0.031 Uiso 1 1 calc R
C24 C 0.0276(3) 0.2327(2) 0.2691(3) 0.0295(8) Uani 1 1 d .
H24A H -0.0413 0.2582 0.2574 0.035 Uiso 1 1 calc R
C25 C 0.0231(3) 0.16197(19) 0.2657(3) 0.0255(8) Uani 1 1 d .
H25A H -0.0495 0.1395 0.2505 0.031 Uiso 1 1 calc R
C26 C 0.1237(3) 0.12253(17) 0.2842(3) 0.0179(7) Uani 1 1 d .
C221 C 0.3450(3) 0.26975(17) 0.3246(3) 0.0219(7) Uani 1 1 d .
H22A H 0.4080 0.2359 0.3326 0.026 Uiso 1 1 calc R
C222 C 0.3918(4) 0.3135(2) 0.4291(3) 0.0338(9) Uani 1 1 d .
H22B H 0.4065 0.2842 0.4930 0.051 Uiso 1 1 calc R
H22C H 0.3329 0.3485 0.4218 0.051 Uiso 1 1 calc R
H22D H 0.4659 0.3357 0.4398 0.051 Uiso 1 1 calc R
C223 C 0.3212(4) 0.31551(19) 0.2236(3) 0.0308(9) Uani 1 1 d .
H22E H 0.2888 0.2875 0.1564 0.046 Uiso 1 1 calc R
H22F H 0.3956 0.3367 0.2329 0.046 Uiso 1 1 calc R
H22G H 0.2641 0.3514 0.2175 0.046 Uiso 1 1 calc R
C261 C 0.1133(3) 0.04510(18) 0.2799(3) 0.0216(7) Uani 1 1 d .
H26A H 0.1952 0.0255 0.3112 0.026 Uiso 1 1 calc R
C262 C 0.0455(3) 0.02024(19) 0.1598(3) 0.0295(8) Uani 1 1 d .
H26B H 0.0845 0.0375 0.1162 0.044 Uiso 1 1 calc R
H26C H -0.0362 0.0373 0.1284 0.044 Uiso 1 1 calc R
H26D H 0.0448 -0.0300 0.1583 0.044 Uiso 1 1 calc R
C263 C 0.0532(3) 0.0183(2) 0.3492(4) 0.0324(9) Uani 1 1 d .
H26E H 0.0956 0.0355 0.4251 0.049 Uiso 1 1 calc R
H26F H 0.0547 -0.0320 0.3500 0.049 Uiso 1 1 calc R
H26G H -0.0293 0.0342 0.3169 0.049 Uiso 1 1 calc R

loop_
_atom_site_aniso_label
_atom_site_aniso_U_11
_atom_site_aniso_U_22
_atom_site_aniso_U_33
_atom_site_aniso_U_23
_atom_site_aniso_U_13
_atom_site_aniso_U_12
Al1 0.0107(4) 0.0124(5) 0.0142(5) -0.0010(4) 0.0061(4) 0.0005(3)
I1 0.02644(15) 0.03445(16) 0.02094(15) 0.00255(10) 0.00918(11) 0.00505(10)
Cl1 0.0178(4) 0.0114(4) 0.0367(5) -0.0014(3) 0.0149(4) -0.0008(3)
N1 0.0122(13) 0.0106(12) 0.0147(13) -0.0007(10) 0.0073(11) -0.0010(10)
N2 0.0111(13) 0.0139(13) 0.0151(13) 0.0004(10) 0.0070(11) 0.0013(10)
C1 0.0157(16) 0.0125(15) 0.0168(17) -0.0004(12) 0.0062(14) 0.0007(12)
C2 0.0152(16) 0.0210(17) 0.0121(15) 0.0030(13) 0.0039(13) 0.0026(13)
C3 0.0203(17) 0.0154(16) 0.0165(16) 0.0014(13) 0.0108(14) -0.0002(13)
C4 0.0147(17) 0.032(2) 0.0180(17) -0.0034(15) 0.0050(14) 0.0012(14)
C5 0.0258(19) 0.039(2) 0.0159(17) 0.0036(15) 0.0134(16) 0.0065(16)
C11 0.0096(14) 0.0185(16) 0.0119(15) -0.0015(12) 0.0056(13) -0.0027(12)
C12 0.0101(15) 0.0168(16) 0.0138(16) 0.0000(13) 0.0041(13) -0.0014(12)
C13 0.0136(16) 0.0238(17) 0.0186(17) -0.0036(14) 0.0083(14) 0.0006(13)
C14 0.0173(17) 0.0307(19) 0.0196(17) -0.0015(15) 0.0124(15) -0.0035(14)
C15 0.0196(17) 0.0220(17) 0.0207(17) 0.0036(14) 0.0099(15) -0.0056(14)
C16 0.0131(15) 0.0160(16) 0.0156(16) -0.0022(13) 0.0046(13) -0.0035(12)
C121 0.0171(16) 0.0152(16) 0.0230(17) 0.0003(13) 0.0127(14) 0.0013(13)
C122 0.032(2) 0.0212(18) 0.037(2) -0.0082(16) 0.0224(18) -0.0088(15)
C123 0.027(2) 0.0270(19) 0.036(2) 0.0112(16) 0.0203(18) 0.0131(16)
C161 0.0257(18) 0.0128(16) 0.0260(18) 0.0008(14) 0.0149(16) -0.0011(13)
C162 0.046(3) 0.0205(19) 0.037(2) -0.0086(17) 0.013(2) -0.0041(17)
C163 0.037(2) 0.0259(19) 0.036(2) 0.0127(17) 0.0212(19) 0.0079(17)
C21 0.0156(16) 0.0187(16) 0.0151(16) 0.0000(13) 0.0091(13) 0.0033(13)
C22 0.0193(17) 0.0192(17) 0.0195(17) 0.0004(13) 0.0107(14) 0.0025(13)
C23 0.0263(19) 0.0203(18) 0.035(2) -0.0008(15) 0.0170(17) 0.0056(15)
C24 0.0198(18) 0.028(2) 0.042(2) -0.0015(17) 0.0146(17) 0.0095(15)
C25 0.0145(17) 0.0275(19) 0.034(2) -0.0015(16) 0.0105(16) 0.0018(14)
C26 0.0148(16) 0.0198(17) 0.0189(17) -0.0002(13) 0.0074(14) 0.0024(13)
C221 0.0243(18) 0.0142(16) 0.034(2) -0.0014(14) 0.0192(16) 0.0014(14)
C222 0.032(2) 0.035(2) 0.036(2) -0.0073(18) 0.0167(19) -0.0094(17)
C223 0.044(2) 0.0201(18) 0.041(2) 0.0014(16) 0.031(2) 0.0029(16)
C261 0.0128(16) 0.0213(17) 0.0292(19) 0.0019(15) 0.0079(15) 0.0018(13)
C262 0.0211(19) 0.0252(19) 0.038(2) -0.0085(17) 0.0097(17) -0.0032(15)
C263 0.0230(19) 0.034(2) 0.043(2) 0.0119(18) 0.0164(18) 0.0012(16)

loop_
_atom_type_symbol
_atom_type_description
_atom_type_scat_dispersion_real
_atom_type_scat_dispersion_imag
_atom_type_scat_source
C C 0.0033 0.0016 'International Tables Vol C Tables 4.2.6.8 and 6.1.1.4'
H H 0.0000 0.0000 'International Tables Vol C Tables 4.2.6.8 and 6.1.1.4'
N N 0.0061 0.0033 'International Tables Vol C Tables 4.2.6.8 and 6.1.1.4'
Al Al 0.0645 0.0514 'International Tables Vol C Tables 4.2.6.8 and 6.1.1.4'
Cl Cl 0.1484 0.1585 'International Tables Vol C Tables 4.2.6.8 and 6.1.1.4'
I I -0.4742 1.8119 'International Tables Vol C Tables 4.2.6.8 and 6.1.1.4'

loop_
_geom_angle_atom_site_label_1
_geom_angle_atom_site_label_2
_geom_angle_atom_site_label_3
_geom_angle
N2 Al1 N1 100.04(12)
N2 Al1 Cl1 109.17(9)
N1 Al1 Cl1 108.18(9)
N2 Al1 I1 111.57(9)
N1 Al1 I1 115.35(9)
Cl1 Al1 I1 111.82(5)
C1 N1 C11 119.4(3)
C1 N1 Al1 116.6(2)
C11 N1 Al1 123.4(2)
C3 N2 C21 118.5(3)
C3 N2 Al1 116.2(2)
C21 N2 Al1 125.4(2)
N1 C1 C2 123.2(3)
N1 C1 C4 120.2(3)
C2 C1 C4 116.6(3)
C3 C2 C1 127.8(3)
N2 C3 C2 122.9(3)
N2 C3 C5 119.5(3)
C2 C3 C5 117.6(3)
C12 C11 C16 121.5(3)
C12 C11 N1 119.6(3)
C16 C11 N1 118.9(3)
C13 C12 C11 117.8(3)
C13 C12 C121 118.2(3)
C11 C12 C121 124.0(3)
C14 C13 C12 121.2(3)
C15 C14 C13 120.4(3)
C14 C15 C16 121.3(3)
C15 C16 C11 117.8(3)
C15 C16 C161 120.0(3)
C11 C16 C161 122.1(3)
C12 C121 C123 112.2(3)
C12 C121 C122 109.8(3)
C123 C121 C122 109.9(3)
C162 C161 C16 110.8(3)
C162 C161 C163 110.7(3)
C16 C161 C163 112.7(3)
C26 C21 C22 121.8(3)
C26 C21 N2 120.1(3)
C22 C21 N2 118.0(3)
C23 C22 C21 118.2(3)
C23 C22 C221 118.8(3)
C21 C22 C221 123.0(3)
C24 C23 C22 120.9(3)
C25 C24 C23 120.3(3)
C24 C25 C26 121.3(3)
C21 C26 C25 117.4(3)
C21 C26 C261 123.7(3)
C25 C26 C261 118.9(3)
C22 C221 C222 112.4(3)
C22 C221 C223 110.5(3)
C222 C221 C223 109.7(3)
C26 C261 C263 112.0(3)
C26 C261 C262 110.7(3)
C263 C261 C262 110.0(3)

loop_
_geom_bond_atom_site_label_1
_geom_bond_atom_site_label_2
_geom_bond_distance
Al1 N2 1.865(3)
Al1 N1 1.879(3)
Al1 Cl1 2.1506(12)
Al1 I1 2.4729(10)
N1 C1 1.338(4)
N1 C11 1.461(4)
N2 C3 1.343(4)
N2 C21 1.459(4)
C1 C2 1.405(5)
C1 C4 1.505(4)
C2 C3 1.396(5)
C3 C5 1.509(4)
C11 C12 1.409(4)
C11 C16 1.412(5)
C12 C13 1.401(4)
C12 C121 1.519(4)
C13 C14 1.378(5)
C14 C15 1.377(5)
C15 C16 1.398(5)
C16 C161 1.521(4)
C121 C123 1.530(5)
C121 C122 1.533(5)
C161 C162 1.520(5)
C161 C163 1.535(5)
C21 C26 1.403(5)
C21 C22 1.406(5)
C22 C23 1.398(5)
C22 C221 1.522(5)
C23 C24 1.379(5)
C24 C25 1.379(5)
C25 C26 1.406(5)
C26 C261 1.514(5)
C221 C222 1.524(5)
C221 C223 1.543(5)
C261 C263 1.535(5)
C261 C262 1.536(5)
